data_1547259
loop_
_publ_author_name
'Petra Galer'
'Amalija Golobic'
'Joze Koller'
'Berta Kosmrlj'
'Boris Sket'

_publ_section_title
;
 Structures in solid state and solution of dimethoxy curcuminoids:
 regioselective bromination and chlorination
;
_journal_name_full 'Chemistry Central Journal'
_journal_page_first 107
_journal_paper_doi 10.1186/1752-153X-7-107
_journal_volume 7
_journal_year 2013
_chemical_formula_sum 'C23 H24 O6'
_chemical_formula_weight 396.42
_space_group_IT_number 14
_symmetry_cell_setting monoclinic
_symmetry_space_group_name_Hall '-P 2yn'
_symmetry_space_group_name_H-M 'P 1 21/n 1'
_atom_sites_solution_hydrogens geom
_atom_sites_solution_primary direct
_atom_sites_solution_secondary difmap
_cell_angle_alpha 90.00
_cell_angle_beta 101.888(3)
_cell_angle_gamma 90.00
_cell_formula_units_Z 8
_cell_length_a 7.9853(3)
_cell_length_b 27.0569(8)
_cell_length_c 19.2058(5)
_cell_measurement_reflns_used 10772
_cell_measurement_temperature 293(2)
_cell_measurement_theta_max 30.3483
_cell_measurement_theta_min 2.7097
_cell_volume 4060.6(2)
_computing_cell_refinement
;
CrysAlisPro, Agilent Technologies,
Version 1.171.35.11 (release 16-05-2011 CrysAlis171 .NET)
(compiled May 16 2011,17:55:39)
;
_computing_data_collection
;
CrysAlisPro, Agilent Technologies,
Version 1.171.35.11 (release 16-05-2011 CrysAlis171 .NET)
(compiled May 16 2011,17:55:39)
;
_computing_data_reduction
;
CrysAlisPro, Agilent Technologies,
Version 1.171.35.11 (release 16-05-2011 CrysAlis171 .NET)
(compiled May 16 2011,17:55:39)
;
_computing_molecular_graphics 'ORTEPIII (Farrugia, 1997)'
_computing_publication_material 'SHELXL-97 (Sheldrick, 2008)'
_computing_structure_refinement 'SHELXL-97 (Sheldrick, 2008)'
_computing_structure_solution 'SIR97 (Altomare et al., 1999)'
_diffrn_ambient_temperature 293(2)
_diffrn_detector_area_resol_mean 10.4933
_diffrn_measured_fraction_theta_full 0.999
_diffrn_measured_fraction_theta_max 0.912
_diffrn_measurement_device_type 'SuperNova, Dual, Cu at zero, Atlas'
_diffrn_radiation_monochromator mirror
_diffrn_radiation_source 'SuperNova (Mo) X-ray Source'
_diffrn_radiation_type MoK\a
_diffrn_radiation_wavelength 0.71073
_diffrn_reflns_av_R_equivalents 0.0321
_diffrn_reflns_av_sigmaI/netI 0.1478
_diffrn_reflns_limit_h_max 10
_diffrn_reflns_limit_h_min -10
_diffrn_reflns_limit_k_max 37
_diffrn_reflns_limit_k_min -36
_diffrn_reflns_limit_l_max 27
_diffrn_reflns_limit_l_min -22
_diffrn_reflns_number 41568
_diffrn_reflns_theta_full 27.50
_diffrn_reflns_theta_max 30.3483
_diffrn_reflns_theta_min 2.7097
_exptl_absorpt_coefficient_mu 0.093
_exptl_absorpt_correction_T_max 1.00000
_exptl_absorpt_correction_T_min 0.86002
_exptl_absorpt_correction_type multi-scan
_exptl_absorpt_process_details
;
CrysAlisPro, Agilent Technologies,
Version 1.171.35.11 (release 16-05-2011 CrysAlis171 .NET)
(compiled May 16 2011,17:55:39)
Empirical absorption correction using spherical harmonics,
 implemented in SCALE3 ABSPACK scaling algorithm.
;
_exptl_crystal_colour orange
_exptl_crystal_density_diffrn 1.297
_exptl_crystal_density_method 'not measured'
_exptl_crystal_description prism
_exptl_crystal_F_000 1680
_exptl_crystal_size_max 0.3
_exptl_crystal_size_mid 0.2
_exptl_crystal_size_min 0.1
_refine_diff_density_max 0.176
_refine_diff_density_min -0.253
_refine_diff_density_rms 0.036
_refine_ls_extinction_method none
_refine_ls_goodness_of_fit_ref 1.058
_refine_ls_hydrogen_treatment mixed
_refine_ls_matrix_type full
_refine_ls_number_parameters 531
_refine_ls_number_reflns 11224
_refine_ls_number_restraints 0
_refine_ls_restrained_S_all 1.058
_refine_ls_R_factor_all 0.1256
_refine_ls_R_factor_gt 0.0642
_refine_ls_shift/su_max 0.014
_refine_ls_shift/su_mean 0.002
_refine_ls_structure_factor_coef Fsqd
_refine_ls_weighting_details 'calc w=1/[\s^2^(Fo^2^)+(0.0584P)^2^+1.4440P] where P=(Fo^2^+2Fc^2^)/3'
_refine_ls_weighting_scheme calc
_refine_ls_wR_factor_gt 0.1620
_refine_ls_wR_factor_ref 0.1897
_reflns_number_gt 5983
_reflns_number_total 11224
_reflns_threshold_expression >2\s(I)
_cod_data_source_file 13065_2013_653_MOESM5_ESM.cif
_cod_data_source_block mo4
_cod_original_sg_symbol_H-M P21/n
_cod_database_code 1547259

loop_
_symmetry_equiv_pos_as_xyz
'x, y, z'
'-x+1/2, y+1/2, -z+1/2'
'-x, -y, -z'
'x-1/2, -y-1/2, z-1/2'

loop_
_atom_site_label
_atom_site_type_symbol
_atom_site_fract_x
_atom_site_fract_y
_atom_site_fract_z
_atom_site_U_iso_or_equiv
_atom_site_adp_type
_atom_site_occupancy
_atom_site_symmetry_multiplicity
_atom_site_calc_flag
_atom_site_refinement_flags
_atom_site_disorder_assembly
_atom_site_disorder_group
O1B O 0.8316(2) 0.17194(6) -0.17968(8) 0.0699(5) Uani 1 1 d . . .
O3C O 1.1619(2) 0.08280(6) 0.25102(8) 0.0656(4) Uani 1 1 d . . .
O2D O -0.1863(2) 0.10437(6) -0.45312(8) 0.0631(4) Uani 1 1 d . . .
O3A O 1.6995(2) -0.01635(6) 0.23399(8) 0.0688(5) Uani 1 1 d . . .
O3B O 0.1565(2) 0.07184(7) -0.54795(8) 0.0720(5) Uani 1 1 d . . .
O2B O 0.3188(2) 0.00584(6) -0.46423(8) 0.0683(5) Uani 1 1 d . . .
O1D O 0.3639(2) 0.27324(6) -0.18396(9) 0.0694(5) Uani 1 1 d . . .
O1A O 1.0535(2) 0.15813(6) -0.06929(8) 0.0700(5) Uani 1 1 d . . .
O2A O 1.6499(2) 0.07496(6) 0.25595(8) 0.0680(5) Uani 1 1 d . . .
C6B C 0.4577(3) 0.06753(8) -0.37996(10) 0.0491(5) Uani 1 1 d . . .
H6B H 0.5144 0.0435 -0.3494 0.059 Uiso 1 1 calc R . .
O3D O -0.3554(2) 0.16864(6) -0.53729(8) 0.0681(5) Uani 1 1 d . . .
O2C O 1.2057(2) 0.17618(6) 0.24452(9) 0.0760(5) Uani 1 1 d . . .
C6D C -0.0324(3) 0.16759(8) -0.37560(10) 0.0484(5) Uani 1 1 d . . .
H6D H 0.0256 0.1441 -0.3443 0.058 Uiso 1 1 calc R . .
C5D C 0.0020(3) 0.21759(8) -0.36170(11) 0.0496(5) Uani 1 1 d . . .
C4D C 0.1267(3) 0.23429(8) -0.29999(12) 0.0545(5) Uani 1 1 d . . .
H4D H 0.1541 0.2677 -0.2986 0.065 Uiso 1 1 calc R . .
C2B C 0.8075(3) 0.12495(8) -0.18434(10) 0.0488(5) Uani 1 1 d . . .
C2D C 0.3319(3) 0.22621(8) -0.18596(11) 0.0521(5) Uani 1 1 d . . .
C5C C 0.8613(3) 0.16084(9) 0.08480(12) 0.0562(6) Uani 1 1 d . . .
C8D C -0.2422(3) 0.18769(9) -0.48075(10) 0.0519(5) Uani 1 1 d . . .
C8A C 1.5847(3) 0.00669(8) 0.18175(11) 0.0528(5) Uani 1 1 d . . .
C1-1 C 0.8991(3) 0.09363(8) -0.13254(11) 0.0555(6) Uani 1 1 d . . .
H1-1 H 0.8759 0.0599 -0.1353 0.067 Uiso 1 1 calc R . .
O1C O 0.5913(2) 0.25778(6) -0.07519(9) 0.0716(5) Uani 1 1 d . . .
C7D C -0.1493(3) 0.15218(8) -0.43422(11) 0.0495(5) Uani 1 1 d . . .
C5B C 0.4836(3) 0.11735(8) -0.36199(10) 0.0477(5) Uani 1 1 d . . .
C3B C 0.6879(3) 0.10531(8) -0.24550(10) 0.0504(5) Uani 1 1 d . . .
H3B H 0.6714 0.0713 -0.2485 0.060 Uiso 1 1 calc R . .
C1-2 C 0.4188(3) 0.19502(9) -0.13362(12) 0.0610(6) Uani 1 1 d . . .
H1-2 H 0.3895 0.1617 -0.1352 0.073 Uiso 1 1 calc R . .
C9A C 1.4972(3) -0.01532(9) 0.12007(12) 0.0640(6) Uani 1 1 d . . .
H9A H 1.5133 -0.0487 0.1120 0.077 Uiso 1 1 calc R . .
C4B C 0.6003(3) 0.13342(8) -0.29763(11) 0.0509(5) Uani 1 1 d . . .
H4B H 0.6158 0.1674 -0.2921 0.061 Uiso 1 1 calc R . .
C3D C 0.2055(3) 0.20735(8) -0.24561(12) 0.0568(6) Uani 1 1 d . . .
H3D H 0.1782 0.1739 -0.2455 0.068 Uiso 1 1 calc R . .
C2A C 1.0243(3) 0.11147(9) -0.07680(11) 0.0530(5) Uani 1 1 d . . .
C8C C 1.0590(3) 0.10567(8) 0.19500(11) 0.0535(5) Uani 1 1 d . . .
C8B C 0.2611(3) 0.08969(9) -0.48812(10) 0.0547(6) Uani 1 1 d . . .
C2C C 0.5488(3) 0.21180(9) -0.07862(12) 0.0580(6) Uani 1 1 d . . .
C4A C 1.2448(3) 0.09272(9) 0.02897(11) 0.0585(6) Uani 1 1 d . . .
H4A H 1.2547 0.1267 0.0360 0.070 Uiso 1 1 calc R . .
C5A C 1.3587(3) 0.06191(8) 0.08079(11) 0.0528(5) Uani 1 1 d . . .
C7B C 0.3495(3) 0.05342(8) -0.44223(11) 0.0510(5) Uani 1 1 d . . .
C6A C 1.4487(3) 0.08384(8) 0.14324(11) 0.0529(5) Uani 1 1 d . . .
H6A H 1.4339 0.1174 0.1508 0.063 Uiso 1 1 calc R . .
C9B C 0.2841(3) 0.13877(9) -0.47053(11) 0.0584(6) Uani 1 1 d . . .
H9B H 0.2253 0.1629 -0.5005 0.070 Uiso 1 1 calc R . .
C6C C 0.9851(3) 0.18363(9) 0.13703(12) 0.0575(6) Uani 1 1 d . . .
H6C H 1.0017 0.2176 0.1348 0.069 Uiso 1 1 calc R . .
C9D C -0.2105(3) 0.23705(9) -0.46759(12) 0.0617(6) Uani 1 1 d . . .
H9D H -0.2707 0.2606 -0.4980 0.074 Uiso 1 1 calc R . .
C3A C 1.1294(3) 0.07783(9) -0.02687(11) 0.0604(6) Uani 1 1 d . . .
H3A H 1.1146 0.0440 -0.0346 0.073 Uiso 1 1 calc R . .
C10A C 1.3858(3) 0.01212(9) 0.07032(12) 0.0666(7) Uani 1 1 d . . .
H10A H 1.3278 -0.0031 0.0289 0.080 Uiso 1 1 calc R . .
C10C C 0.8392(3) 0.11022(9) 0.08911(12) 0.0628(6) Uani 1 1 d . . .
H10C H 0.7572 0.0944 0.0550 0.075 Uiso 1 1 calc R . .
C7C C 1.0830(3) 0.15695(8) 0.19171(12) 0.0548(5) Uani 1 1 d . . .
C9C C 0.9375(3) 0.08284(9) 0.14347(12) 0.0610(6) Uani 1 1 d . . .
H9C H 0.9216 0.0489 0.1453 0.073 Uiso 1 1 calc R . .
C7A C 1.5586(3) 0.05699(8) 0.19381(11) 0.0503(5) Uani 1 1 d . . .
C4C C 0.7618(3) 0.19151(9) 0.02853(12) 0.0603(6) Uani 1 1 d . . .
H4C H 0.7877 0.2251 0.0310 0.072 Uiso 1 1 calc R . .
C10D C -0.0888(3) 0.25169(9) -0.40886(12) 0.0607(6) Uani 1 1 d . . .
H10D H -0.0675 0.2852 -0.4009 0.073 Uiso 1 1 calc R . .
C12D C -0.4662(4) 0.20234(11) -0.58191(13) 0.0799(8) Uani 1 1 d . . .
H12A H -0.5241 0.2226 -0.5533 0.120 Uiso 1 1 calc R . .
H12B H -0.5489 0.1842 -0.6156 0.120 Uiso 1 1 calc R . .
H12C H -0.4000 0.2229 -0.6068 0.120 Uiso 1 1 calc R . .
C3C C 0.6395(3) 0.17763(9) -0.02555(12) 0.0634(6) Uani 1 1 d . . .
H3C H 0.6101 0.1443 -0.0298 0.076 Uiso 1 1 calc R . .
C11B C 0.4073(4) -0.03217(9) -0.41984(13) 0.0786(8) Uani 1 1 d . . .
H11A H 0.5285 -0.0270 -0.4134 0.118 Uiso 1 1 calc R . .
H11B H 0.3783 -0.0637 -0.4418 0.118 Uiso 1 1 calc R . .
H11C H 0.3748 -0.0314 -0.3744 0.118 Uiso 1 1 calc R . .
C11C C 1.2212(4) 0.22842(9) 0.24932(13) 0.0693(7) Uani 1 1 d . . .
H11D H 1.2551 0.2410 0.2075 0.104 Uiso 1 1 calc R . .
H11E H 1.3060 0.2371 0.2906 0.104 Uiso 1 1 calc R . .
H11F H 1.1132 0.2426 0.2530 0.104 Uiso 1 1 calc R . .
C10B C 0.3949(3) 0.15234(8) -0.40827(11) 0.0561(6) Uani 1 1 d . . .
H10B H 0.4103 0.1857 -0.3971 0.067 Uiso 1 1 calc R . .
C11D C -0.1009(3) 0.06666(8) -0.40755(12) 0.0620(6) Uani 1 1 d . . .
H11G H 0.0204 0.0696 -0.4040 0.093 Uiso 1 1 calc R . .
H11H H -0.1387 0.0349 -0.4268 0.093 Uiso 1 1 calc R . .
H11I H -0.1268 0.0701 -0.3612 0.093 Uiso 1 1 calc R . .
C12A C 1.7419(3) -0.06604(9) 0.22330(14) 0.0709(7) Uani 1 1 d . . .
H12D H 1.6424 -0.0864 0.2208 0.106 Uiso 1 1 calc R . .
H12E H 1.8301 -0.0767 0.2622 0.106 Uiso 1 1 calc R . .
H12F H 1.7820 -0.0688 0.1797 0.106 Uiso 1 1 calc R . .
C12B C 0.0503(4) 0.10625(12) -0.59312(13) 0.0880(9) Uani 1 1 d . . .
H12G H -0.0146 0.1251 -0.5656 0.132 Uiso 1 1 calc R . .
H12H H -0.0264 0.0887 -0.6299 0.132 Uiso 1 1 calc R . .
H12I H 0.1205 0.1281 -0.6143 0.132 Uiso 1 1 calc R . .
C11A C 1.6375(4) 0.12643(10) 0.26843(16) 0.0970(11) Uani 1 1 d . . .
H11J H 1.6751 0.1446 0.2315 0.145 Uiso 1 1 calc R . .
H11K H 1.7083 0.1347 0.3136 0.145 Uiso 1 1 calc R . .
H11L H 1.5208 0.1348 0.2686 0.145 Uiso 1 1 calc R . .
C12C C 1.1448(4) 0.03108(9) 0.25718(16) 0.0931(10) Uani 1 1 d . . .
H12J H 1.0300 0.0234 0.2615 0.140 Uiso 1 1 calc R . .
H12K H 1.2237 0.0195 0.2986 0.140 Uiso 1 1 calc R . .
H12L H 1.1690 0.0152 0.2156 0.140 Uiso 1 1 calc R . .
H1B H 0.9195 0.1791 -0.1340 0.065 Uiso 0.50 1 d P . .
H1A H 0.9871 0.1723 -0.1037 0.065 Uiso 0.50 1 d P . .
H1DC H 0.4621 0.2778 -0.1410 0.065 Uiso 1 1 d . . .

loop_
_atom_site_aniso_label
_atom_site_aniso_U_11
_atom_site_aniso_U_22
_atom_site_aniso_U_33
_atom_site_aniso_U_23
_atom_site_aniso_U_13
_atom_site_aniso_U_12
O1B 0.0807(12) 0.0510(10) 0.0657(10) 0.0006(8) -0.0131(8) -0.0073(8)
O3C 0.0757(12) 0.0505(9) 0.0654(10) 0.0037(7) 0.0023(8) 0.0032(8)
O2D 0.0679(11) 0.0549(10) 0.0574(9) -0.0028(7) -0.0085(8) -0.0015(8)
O3A 0.0828(12) 0.0497(9) 0.0646(10) 0.0042(8) -0.0065(8) 0.0096(8)
O3B 0.0684(11) 0.0864(12) 0.0507(9) -0.0015(8) -0.0122(8) 0.0083(9)
O2B 0.0789(12) 0.0582(10) 0.0560(9) -0.0040(7) -0.0135(8) -0.0050(8)
O1D 0.0710(12) 0.0528(10) 0.0740(11) -0.0078(8) -0.0096(8) -0.0059(8)
O1A 0.0692(11) 0.0675(11) 0.0624(10) -0.0012(8) -0.0116(8) -0.0097(9)
O2A 0.0844(12) 0.0497(9) 0.0576(9) -0.0028(7) -0.0138(8) 0.0043(8)
C6B 0.0507(13) 0.0494(12) 0.0428(10) 0.0045(9) -0.0009(9) 0.0021(9)
O3D 0.0615(11) 0.0830(12) 0.0515(9) 0.0011(8) -0.0078(7) 0.0073(9)
O2C 0.0777(12) 0.0505(10) 0.0834(12) -0.0023(8) -0.0217(9) -0.0016(8)
C6D 0.0450(12) 0.0495(12) 0.0476(11) 0.0019(9) 0.0023(9) 0.0045(9)
C5D 0.0483(13) 0.0500(12) 0.0497(11) -0.0005(9) 0.0081(9) 0.0010(10)
C4D 0.0527(14) 0.0466(12) 0.0622(13) -0.0051(10) 0.0075(11) 0.0001(10)
C2B 0.0462(12) 0.0525(13) 0.0466(11) -0.0049(9) 0.0073(9) 0.0006(9)
C2D 0.0488(13) 0.0480(13) 0.0578(12) -0.0093(10) 0.0070(10) -0.0013(10)
C5C 0.0518(14) 0.0618(14) 0.0549(12) -0.0009(11) 0.0105(10) 0.0008(11)
C8D 0.0485(13) 0.0644(14) 0.0416(11) 0.0031(10) 0.0067(9) 0.0038(10)
C8A 0.0536(13) 0.0506(13) 0.0525(12) 0.0051(10) 0.0067(10) 0.0014(10)
C1-1 0.0559(14) 0.0532(13) 0.0525(12) -0.0042(10) 0.0000(10) 0.0007(10)
O1C 0.0737(12) 0.0652(11) 0.0668(10) -0.0066(8) -0.0065(8) -0.0125(9)
C7D 0.0476(13) 0.0516(13) 0.0482(11) -0.0020(9) 0.0077(9) 0.0005(9)
C5B 0.0466(12) 0.0514(12) 0.0437(10) 0.0009(9) 0.0059(9) 0.0004(9)
C3B 0.0521(13) 0.0473(12) 0.0489(11) -0.0057(9) 0.0040(9) 0.0000(10)
C1-2 0.0601(15) 0.0516(13) 0.0649(14) -0.0080(11) -0.0020(11) -0.0026(11)
C9A 0.0702(17) 0.0520(14) 0.0657(14) -0.0072(11) 0.0042(12) 0.0033(12)
C4B 0.0535(13) 0.0462(12) 0.0512(12) -0.0033(9) 0.0068(10) -0.0005(9)
C3D 0.0531(14) 0.0482(13) 0.0633(13) -0.0073(10) -0.0011(11) -0.0037(10)
C2A 0.0494(13) 0.0625(15) 0.0460(11) -0.0013(10) 0.0073(9) 0.0012(10)
C8C 0.0547(14) 0.0513(13) 0.0554(12) -0.0007(10) 0.0134(10) 0.0027(10)
C8B 0.0479(13) 0.0736(16) 0.0396(10) 0.0026(10) 0.0024(9) 0.0056(11)
C2C 0.0540(14) 0.0631(15) 0.0549(13) -0.0085(11) 0.0064(10) 0.0022(11)
C4A 0.0532(14) 0.0696(15) 0.0503(12) -0.0007(11) 0.0053(10) 0.0023(11)
C5A 0.0475(13) 0.0614(14) 0.0489(11) 0.0012(10) 0.0083(9) 0.0027(10)
C7B 0.0508(13) 0.0539(13) 0.0463(11) -0.0014(9) 0.0050(9) -0.0023(10)
C6A 0.0547(14) 0.0500(12) 0.0514(12) 0.0002(10) 0.0048(10) 0.0003(10)
C9B 0.0605(15) 0.0636(15) 0.0488(12) 0.0119(11) 0.0053(10) 0.0147(11)
C6C 0.0555(14) 0.0503(13) 0.0635(14) 0.0017(10) 0.0047(11) -0.0024(10)
C9D 0.0678(16) 0.0620(15) 0.0527(13) 0.0133(11) 0.0066(11) 0.0113(12)
C3A 0.0598(15) 0.0658(15) 0.0522(12) -0.0020(11) 0.0033(11) 0.0017(12)
C10A 0.0661(16) 0.0726(17) 0.0545(13) -0.0136(12) -0.0030(11) 0.0043(13)
C10C 0.0562(15) 0.0683(16) 0.0617(14) -0.0086(12) 0.0067(11) -0.0065(12)
C7C 0.0526(14) 0.0507(13) 0.0581(13) -0.0024(10) 0.0046(10) 0.0013(10)
C9C 0.0650(16) 0.0509(13) 0.0669(14) -0.0052(11) 0.0131(12) -0.0056(11)
C7A 0.0539(13) 0.0470(12) 0.0474(11) 0.0007(9) 0.0046(9) -0.0024(10)
C4C 0.0546(14) 0.0655(15) 0.0588(13) -0.0030(11) 0.0067(11) -0.0011(11)
C10D 0.0722(17) 0.0486(13) 0.0601(13) 0.0042(10) 0.0110(12) 0.0024(11)
C12D 0.0677(18) 0.108(2) 0.0561(14) 0.0147(14) -0.0057(12) 0.0149(15)
C3C 0.0621(16) 0.0628(15) 0.0611(14) -0.0078(11) 0.0024(12) 0.0031(12)
C11B 0.110(2) 0.0539(15) 0.0597(14) 0.0003(12) -0.0101(14) -0.0057(14)
C11C 0.0767(18) 0.0523(14) 0.0721(15) -0.0019(12) -0.0006(13) -0.0097(12)
C10B 0.0624(15) 0.0502(13) 0.0545(12) 0.0037(10) 0.0094(11) 0.0036(11)
C11D 0.0678(16) 0.0500(13) 0.0630(14) -0.0002(11) 0.0013(12) -0.0012(11)
C12A 0.0686(17) 0.0557(15) 0.0855(17) 0.0048(13) 0.0091(14) 0.0144(12)
C12B 0.078(2) 0.124(3) 0.0509(14) 0.0043(15) -0.0111(13) 0.0293(18)
C11A 0.114(3) 0.0569(17) 0.094(2) -0.0235(14) -0.0388(18) 0.0172(16)
C12C 0.112(3) 0.0500(16) 0.103(2) 0.0131(14) -0.0113(18) 0.0007(15)

loop_
_atom_type_symbol
_atom_type_description
_atom_type_scat_dispersion_real
_atom_type_scat_dispersion_imag
_atom_type_scat_source
C C 0.0033 0.0016 'International Tables Vol C Tables 4.2.6.8 and 6.1.1.4'
H H 0.0000 0.0000 'International Tables Vol C Tables 4.2.6.8 and 6.1.1.4'
O O 0.0106 0.0060 'International Tables Vol C Tables 4.2.6.8 and 6.1.1.4'

loop_
_geom_angle_atom_site_label_1
_geom_angle_atom_site_label_2
_geom_angle_atom_site_label_3
_geom_angle
_geom_angle_site_symmetry_1
_geom_angle_site_symmetry_3
C2B O1B H1B 108.25(16) . .
C8C O3C C12C 117.62(19) . .
C7D O2D C11D 117.90(16) . .
C8A O3A C12A 118.27(18) . .
C8B O3B C12B 117.8(2) . .
C7B O2B C11B 117.44(16) . .
C2D O1D H1DC 105 . .
C2A O1A H1A 106.63(17) . .
C7A O2A C11A 117.21(17) . .
C7B C6B C5B 121.12(19) . .
C7B C6B H6B 119.4 . .
C5B C6B H6B 119.4 . .
C8D O3D C12D 117.7(2) . .
C7C O2C C11C 117.97(18) . .
C7D C6D C5D 121.72(19) . .
C7D C6D H6D 119.1 . .
C5D C6D H6D 119.1 . .
C10D C5D C6D 117.6(2) . .
C10D C5D C4D 120.2(2) . .
C6D C5D C4D 122.15(19) . .
C3D C4D C5D 127.4(2) . .
C3D C4D H4D 116.3 . .
C5D C4D H4D 116.3 . .
O1B C2B C1-1 120.16(19) . .
O1B C2B C3B 118.79(19) . .
C1-1 C2B C3B 121.0(2) . .
O1D C2D C1-2 120.69(19) . .
O1D C2D C3D 117.9(2) . .
C1-2 C2D C3D 121.4(2) . .
C10C C5C C6C 118.2(2) . .
C10C C5C C4C 123.3(2) . .
C6C C5C C4C 118.4(2) . .
O3D C8D C9D 125.5(2) . .
O3D C8D C7D 115.0(2) . .
C9D C8D C7D 119.5(2) . .
O3A C8A C9A 125.4(2) . .
O3A C8A C7A 114.99(18) . .
C9A C8A C7A 119.6(2) . .
C2A C1-1 C2B 121.8(2) . .
C2A C1-1 H1-1 119.1 . .
C2B C1-1 H1-1 119.1 . .
O2D C7D C6D 125.60(19) . .
O2D C7D C8D 114.91(18) . .
C6D C7D C8D 119.5(2) . .
C10B C5B C6B 118.02(19) . .
C10B C5B C4B 119.6(2) . .
C6B C5B C4B 122.38(18) . .
C4B C3B C2B 123.6(2) . .
C4B C3B H3B 118.2 . .
C2B C3B H3B 118.2 . .
C2D C1-2 C2C 122.3(2) . .
C2D C1-2 H1-2 118.8 . .
C2C C1-2 H1-2 118.8 . .
C8A C9A C10A 120.1(2) . .
C8A C9A H9A 119.9 . .
C10A C9A H9A 119.9 . .
C3B C4B C5B 127.8(2) . .
C3B C4B H4B 116.1 . .
C5B C4B H4B 116.1 . .
C4D C3D C2D 124.7(2) . .
C4D C3D H3D 117.7 . .
C2D C3D H3D 117.7 . .
O1A C2A C1-1 120.8(2) . .
O1A C2A C3A 118.22(19) . .
C1-1 C2A C3A 121.0(2) . .
O3C C8C C9C 125.7(2) . .
O3C C8C C7C 114.79(19) . .
C9C C8C C7C 119.5(2) . .
O3B C8B C9B 125.3(2) . .
O3B C8B C7B 115.0(2) . .
C9B C8B C7B 119.72(19) . .
O1C C2C C1-2 120.0(2) . .
O1C C2C C3C 119.4(2) . .
C1-2 C2C C3C 120.6(2) . .
C3A C4A C5A 127.5(2) . .
C3A C4A H4A 116.2 . .
C5A C4A H4A 116.2 . .
C10A C5A C6A 118.0(2) . .
C10A C5A C4A 123.3(2) . .
C6A C5A C4A 118.7(2) . .
O2B C7B C6B 124.91(19) . .
O2B C7B C8B 115.48(18) . .
C6B C7B C8B 119.6(2) . .
C7A C6A C5A 121.5(2) . .
C7A C6A H6A 119.2 . .
C5A C6A H6A 119.2 . .
C8B C9B C10B 119.9(2) . .
C8B C9B H9B 120.0 . .
C10B C9B H9B 120.0 . .
C7C C6C C5C 121.5(2) . .
C7C C6C H6C 119.3 . .
C5C C6C H6C 119.3 . .
C8D C9D C10D 120.0(2) . .
C8D C9D H9D 120.0 . .
C10D C9D H9D 120.0 . .
C4A C3A C2A 123.6(2) . .
C4A C3A H3A 118.2 . .
C2A C3A H3A 118.2 . .
C9A C10A C5A 121.4(2) . .
C9A C10A H10A 119.3 . .
C5A C10A H10A 119.3 . .
C5C C10C C9C 121.0(2) . .
C5C C10C H10C 119.5 . .
C9C C10C H10C 119.5 . .
O2C C7C C6C 125.2(2) . .
O2C C7C C8C 115.36(19) . .
C6C C7C C8C 119.4(2) . .
C8C C9C C10C 120.4(2) . .
C8C C9C H9C 119.8 . .
C10C C9C H9C 119.8 . .
O2A C7A C6A 125.62(19) . .
O2A C7A C8A 114.98(18) . .
C6A C7A C8A 119.39(19) . .
C3C C4C C5C 128.3(2) . .
C3C C4C H4C 115.9 . .
C5C C4C H4C 115.9 . .
C9D C10D C5D 121.7(2) . .
C9D C10D H10D 119.2 . .
C5D C10D H10D 119.2 . .
O3D C12D H12A 109.5 . .
O3D C12D H12B 109.5 . .
H12A C12D H12B 109.5 . .
O3D C12D H12C 109.5 . .
H12A C12D H12C 109.5 . .
H12B C12D H12C 109.5 . .
C4C C3C C2C 123.3(2) . .
C4C C3C H3C 118.3 . .
C2C C3C H3C 118.3 . .
O2B C11B H11A 109.5 . .
O2B C11B H11B 109.5 . .
H11A C11B H11B 109.5 . .
O2B C11B H11C 109.5 . .
H11A C11B H11C 109.5 . .
H11B C11B H11C 109.5 . .
O2C C11C H11D 109.5 . .
O2C C11C H11E 109.5 . .
H11D C11C H11E 109.5 . .
O2C C11C H11F 109.5 . .
H11D C11C H11F 109.5 . .
H11E C11C H11F 109.5 . .
C9B C10B C5B 121.6(2) . .
C9B C10B H10B 119.2 . .
C5B C10B H10B 119.2 . .
O2D C11D H11G 109.5 . .
O2D C11D H11H 109.5 . .
H11G C11D H11H 109.5 . .
O2D C11D H11I 109.5 . .
H11G C11D H11I 109.5 . .
H11H C11D H11I 109.5 . .
O3A C12A H12D 109.5 . .
O3A C12A H12E 109.5 . .
H12D C12A H12E 109.5 . .
O3A C12A H12F 109.5 . .
H12D C12A H12F 109.5 . .
H12E C12A H12F 109.5 . .
O3B C12B H12G 109.5 . .
O3B C12B H12H 109.5 . .
H12G C12B H12H 109.5 . .
O3B C12B H12I 109.5 . .
H12G C12B H12I 109.5 . .
H12H C12B H12I 109.5 . .
O2A C11A H11J 109.5 . .
O2A C11A H11K 109.5 . .
H11J C11A H11K 109.5 . .
O2A C11A H11L 109.5 . .
H11J C11A H11L 109.5 . .
H11K C11A H11L 109.5 . .
O3C C12C H12J 109.5 . .
O3C C12C H12K 109.5 . .
H12J C12C H12K 109.5 . .
O3C C12C H12L 109.5 . .
H12J C12C H12L 109.5 . .
H12K C12C H12L 109.5 . .

loop_
_geom_bond_atom_site_label_1
_geom_bond_atom_site_label_2
_geom_bond_distance
_geom_bond_site_symmetry_2
O1B C2B 1.286(2) .
O1B H1B 1.0228(15) .
O3C C8C 1.361(3) .
O3C C12C 1.413(3) .
O2D C7D 1.359(2) .
O2D C11D 1.423(3) .
O3A C8A 1.363(2) .
O3A C12A 1.412(3) .
O3B C8B 1.363(3) .
O3B C12B 1.427(3) .
O2B C7B 1.361(3) .
O2B C11B 1.427(3) .
O1D C2D 1.297(2) .
O1D H1DC 1.02 .
O1A C2A 1.287(3) .
O1A H1A 0.8488(16) .
O2A C7A 1.354(2) .
O2A C11A 1.420(3) .
C6B C7B 1.377(3) .
C6B C5B 1.396(3) .
C6B H6B 0.9300 .
O3D C8D 1.363(3) .
O3D C12D 1.427(3) .
O2C C7C 1.360(3) .
O2C C11C 1.420(3) .
C6D C7D 1.371(3) .
C6D C5D 1.395(3) .
C6D H6D 0.9300 .
C5D C10D 1.388(3) .
C5D C4D 1.454(3) .
C4D C3D 1.322(3) .
C4D H4D 0.9300 .
C2B C1-1 1.394(3) .
C2B C3B 1.453(3) .
C2D C1-2 1.385(3) .
C2D C3D 1.454(3) .
C5C C10C 1.385(3) .
C5C C6C 1.399(3) .
C5C C4C 1.461(3) .
C8D C9D 1.373(3) .
C8D C7D 1.414(3) .
C8A C9A 1.380(3) .
C8A C7A 1.403(3) .
C1-1 C2A 1.392(3) .
C1-1 H1-1 0.9300 .
O1C C2C 1.288(3) .
C5B C10B 1.389(3) .
C5B C4B 1.453(3) .
C3B C4B 1.335(3) .
C3B H3B 0.9300 .
C1-2 C2C 1.396(3) .
C1-2 H1-2 0.9300 .
C9A C10A 1.380(3) .
C9A H9A 0.9300 .
C4B H4B 0.9300 .
C3D H3D 0.9300 .
C2A C3A 1.456(3) .
C8C C9C 1.381(3) .
C8C C7C 1.404(3) .
C8B C9B 1.373(3) .
C8B C7B 1.408(3) .
C2C C3C 1.454(3) .
C4A C3A 1.325(3) .
C4A C5A 1.462(3) .
C4A H4A 0.9300 .
C5A C10A 1.386(3) .
C5A C6A 1.397(3) .
C6A C7A 1.375(3) .
C6A H6A 0.9300 .
C9B C10B 1.382(3) .
C9B H9B 0.9300 .
C6C C7C 1.377(3) .
C6C H6C 0.9300 .
C9D C10D 1.386(3) .
C9D H9D 0.9300 .
C3A H3A 0.9300 .
C10A H10A 0.9300 .
C10C C9C 1.385(3) .
C10C H10C 0.9300 .
C9C H9C 0.9300 .
C4C C3C 1.325(3) .
C4C H4C 0.9300 .
C10D H10D 0.9300 .
C12D H12A 0.9600 .
C12D H12B 0.9600 .
C12D H12C 0.9600 .
C3C H3C 0.9300 .
C11B H11A 0.9600 .
C11B H11B 0.9600 .
C11B H11C 0.9600 .
C11C H11D 0.9600 .
C11C H11E 0.9600 .
C11C H11F 0.9600 .
C10B H10B 0.9300 .
C11D H11G 0.9600 .
C11D H11H 0.9600 .
C11D H11I 0.9600 .
C12A H12D 0.9600 .
C12A H12E 0.9600 .
C12A H12F 0.9600 .
C12B H12G 0.9600 .
C12B H12H 0.9600 .
C12B H12I 0.9600 .
C11A H11J 0.9600 .
C11A H11K 0.9600 .
C11A H11L 0.9600 .
C12C H12J 0.9600 .
C12C H12K 0.9600 .
C12C H12L 0.9600 .
